data_7105359
loop_
_publ_author_name
'Hooper, Thomas N'
'Green, Michael'
'Russell, Christopher A'

_publ_section_title
;
 Cationic Au(I) alkyne complexes: synthesis, structure and reactivity.
;
_journal_issue 13
_journal_name_full 'Chemical communications (Cambridge, England)'
_journal_page_first 2313
_journal_page_last 2315
_journal_paper_doi 10.1039/b923900f
_journal_volume 46
_journal_year 2010
_chemical_formula_moiety 'C50 H108 Au4 P4, C H2 Cl2, 2(F6 Sb)'
_chemical_formula_sum 'C51 H110 Au4 Cl2 F12 P4 Sb2'
_chemical_formula_weight 2177.54
_space_group_IT_number 33
_symmetry_cell_setting orthorhombic
_symmetry_space_group_name_Hall 'P 2c -2n'
_symmetry_space_group_name_H-M 'P n a 21'
_atom_sites_solution_hydrogens geom
_atom_sites_solution_primary direct
_atom_sites_solution_secondary difmap
_audit_creation_method SHELXL-97
_cell_angle_alpha 90.00
_cell_angle_beta 90.00
_cell_angle_gamma 90.00
_cell_formula_units_Z 4
_cell_length_a 17.9014(9)
_cell_length_b 25.4210(12)
_cell_length_c 15.5739(9)
_cell_measurement_reflns_used 9921
_cell_measurement_temperature 100(2)
_cell_measurement_theta_max 29.340
_cell_measurement_theta_min 3.076
_cell_volume 7087.2(6)
_computing_cell_refinement 'Apex II (Bruker-AXS, 2007)'
_computing_data_collection 'Apex II (Bruker-AXS, 2007)'
_computing_data_reduction
;
SAINT v7.34A (Bruker-AXS, 2007) & XPREP v2005/4 (Bruker-AXS, 2005)
;
_computing_structure_refinement 'SHELXL-97 (Sheldrick, 1997)'
_computing_structure_solution 'SHELXS-97 (Sheldrick, 1990)'
_diffrn_ambient_temperature 100
_diffrn_detector 'CCD plate'
_diffrn_detector_area_resol_mean 8.366
_diffrn_detector_type 'Bruker-AXS SMART APEX'
_diffrn_measured_fraction_theta_full 0.997
_diffrn_measured_fraction_theta_max 0.997
_diffrn_measurement_details 'frames, 0.3\% width'
_diffrn_measurement_device 'four-circle diffractometer'
_diffrn_measurement_device_type 'Bruker-AXS Kappa'
_diffrn_measurement_method '\w & \f scans'
_diffrn_measurement_specimen_support
;
glass fibre
;
_diffrn_radiation_collimation '0.5 mm double pinhole'
_diffrn_radiation_monochromator graphite
_diffrn_radiation_probe x-ray
_diffrn_radiation_type 'Mo K\a'
_diffrn_radiation_wavelength 0.71074
_diffrn_reflns_av_R_equivalents 0.0538
_diffrn_reflns_av_sigmaI/netI 0.0673
_diffrn_reflns_limit_h_max 20
_diffrn_reflns_limit_h_min -23
_diffrn_reflns_limit_k_max 33
_diffrn_reflns_limit_k_min -33
_diffrn_reflns_limit_l_max 20
_diffrn_reflns_limit_l_min -20
_diffrn_reflns_number 46468
_diffrn_reflns_theta_full 27.48
_diffrn_reflns_theta_max 27.48
_diffrn_reflns_theta_min 3.56
_diffrn_source 'sealed X-ray tube'
_diffrn_source_current 40
_diffrn_source_power 2
_diffrn_source_size '0.4 x 8 mm fine focus'
_diffrn_source_target Mo
_diffrn_source_type 'Bruker-AXS KFF Mo 2K 90\% Ceramic'
_diffrn_source_voltage 50
_exptl_absorpt_coefficient_mu 9.228
_exptl_absorpt_correction_T_max 0.7459
_exptl_absorpt_correction_T_min 0.5952
_exptl_absorpt_correction_type multi-scan
_exptl_absorpt_process_details SADABS-2007/4
_exptl_crystal_colour colourless
_exptl_crystal_density_diffrn 2.041
_exptl_crystal_density_method 'not measured'
_exptl_crystal_description block
_exptl_crystal_F_000 4144
_exptl_crystal_size_max 0.20
_exptl_crystal_size_mid 0.15
_exptl_crystal_size_min 0.15
_refine_diff_density_max 2.597
_refine_diff_density_min -3.212
_refine_diff_density_rms 0.256
_refine_ls_abs_structure_details 'Flack H D (1983), Acta Cryst. A39, 876-881'
_refine_ls_abs_structure_Flack 0.499(8)
_refine_ls_extinction_method none
_refine_ls_goodness_of_fit_ref 1.061
_refine_ls_hydrogen_treatment constr
_refine_ls_matrix_type full
_refine_ls_number_parameters 678
_refine_ls_number_reflns 15578
_refine_ls_number_restraints 6
_refine_ls_restrained_S_all 1.062
_refine_ls_R_factor_all 0.0705
_refine_ls_R_factor_gt 0.0498
_refine_ls_shift/su_max 0.001
_refine_ls_shift/su_mean 0.000
_refine_ls_structure_factor_coef Fsqd
_refine_ls_weighting_details 'calc w=1/[\s^2^(Fo^2^)+(0.0231P)^2^+134.1512P] where P=(Fo^2^+2Fc^2^)/3'
_refine_ls_weighting_scheme calc
_refine_ls_wR_factor_gt 0.0992
_refine_ls_wR_factor_ref 0.1072
_reflns_number_gt 12866
_reflns_number_total 15578
_reflns_threshold_expression >2sigma(I)
_cod_data_source_file b923900f.txt
_cod_data_source_block 6
_cod_depositor_comments
;
The following automatic conversions were performed:
'_symmetry_cell_setting' value 'Orthorhombic' changed to 'orthorhombic'
according to '/home/saulius/struct/CIF-dictionaries/cif_core.dic'
dictionary named 'cif_core.dic' version 2.4.1 from
2010-06-29.

'_diffrn_radiation_probe' value 'X-ray' changed to 'x-ray'
according to '/home/saulius/struct/CIF-dictionaries/cif_core.dic'
dictionary named 'cif_core.dic' version 2.4.1 from 2010-06-29.

Automatic conversion script
Id: cif_fix_enum 1527 2010-12-29 10:47:43Z saulius 
;
_cod_database_code 7105359

loop_
_symmetry_equiv_pos_as_xyz
'x, y, z'
'-x, -y, z+1/2'
'x+1/2, -y+1/2, z'
'-x+1/2, y+1/2, z+1/2'

loop_
_atom_site_label
_atom_site_type_symbol
_atom_site_fract_x
_atom_site_fract_y
_atom_site_fract_z
_atom_site_U_iso_or_equiv
_atom_site_adp_type
_atom_site_occupancy
_atom_site_symmetry_multiplicity
_atom_site_calc_flag
_atom_site_refinement_flags
_atom_site_disorder_assembly
_atom_site_disorder_group
C1 C 0.7902(7) 0.3995(4) 0.2188(9) 0.018(3) Uani 1 1 d . . .
C2 C 0.8315(8) 0.4202(5) 0.2745(9) 0.020(3) Uani 1 1 d . . .
Au1 Au 0.73494(3) 0.365035(19) 0.12130(3) 0.01708(11) Uani 1 1 d . . .
P1 P 0.6708(2) 0.32403(14) 0.0125(2) 0.0192(7) Uani 1 1 d . . .
C3 C 0.6827(8) 0.3627(6) -0.0910(8) 0.024(3) Uani 1 1 d . . .
C4 C 0.7100(11) 0.2539(7) 0.0012(12) 0.043(3) Uani 1 1 d . . .
C5 C 0.5674(9) 0.3235(6) 0.0428(11) 0.029(4) Uani 1 1 d . . .
C6 C 0.7632(8) 0.3543(8) -0.1257(11) 0.038(4) Uani 1 1 d . . .
H6A H 0.7670 0.3193 -0.1518 0.057 Uiso 1 1 calc R . .
H6B H 0.7989 0.3570 -0.0782 0.057 Uiso 1 1 calc R . .
H6C H 0.7745 0.3812 -0.1688 0.057 Uiso 1 1 calc R . .
C7 C 0.6268(10) 0.3489(6) -0.1622(12) 0.042(4) Uani 1 1 d . . .
H7A H 0.6340 0.3727 -0.2110 0.063 Uiso 1 1 calc R . .
H7B H 0.5758 0.3526 -0.1403 0.063 Uiso 1 1 calc R . .
H7C H 0.6350 0.3125 -0.1809 0.063 Uiso 1 1 calc R . .
C8 C 0.6780(10) 0.4231(6) -0.0709(12) 0.042(4) Uani 1 1 d . . .
H8A H 0.7102 0.4313 -0.0218 0.063 Uiso 1 1 calc R . .
H8B H 0.6262 0.4325 -0.0572 0.063 Uiso 1 1 calc R . .
H8C H 0.6946 0.4431 -0.1211 0.063 Uiso 1 1 calc R . .
C9 C 0.7937(9) 0.2570(6) 0.0044(12) 0.039(4) Uani 1 1 d . . .
H9A H 0.8148 0.2217 -0.0019 0.059 Uiso 1 1 calc R . .
H9B H 0.8093 0.2719 0.0597 0.059 Uiso 1 1 calc R . .
H9C H 0.8117 0.2795 -0.0423 0.059 Uiso 1 1 calc R . .
C10 C 0.6851(9) 0.2281(5) -0.0808(11) 0.031(3) Uani 1 1 d . . .
H10A H 0.7078 0.1931 -0.0852 0.047 Uiso 1 1 calc R . .
H10B H 0.7007 0.2496 -0.1298 0.047 Uiso 1 1 calc R . .
H10C H 0.6306 0.2247 -0.0808 0.047 Uiso 1 1 calc R . .
C11 C 0.6859(9) 0.2217(5) 0.0770(11) 0.031(3) Uani 1 1 d . . .
H11A H 0.6337 0.2110 0.0697 0.047 Uiso 1 1 calc R . .
H11B H 0.6908 0.2426 0.1295 0.047 Uiso 1 1 calc R . .
H11C H 0.7175 0.1903 0.0814 0.047 Uiso 1 1 calc R . .
C12 C 0.5356(8) 0.3795(6) 0.0331(11) 0.032(4) Uani 1 1 d . . .
H12A H 0.5351 0.3893 -0.0277 0.048 Uiso 1 1 calc R . .
H12B H 0.5668 0.4043 0.0652 0.048 Uiso 1 1 calc R . .
H12C H 0.4845 0.3805 0.0557 0.048 Uiso 1 1 calc R . .
C13 C 0.5210(8) 0.2850(6) -0.0099(10) 0.027(3) Uani 1 1 d . . .
H13A H 0.4685 0.2874 0.0076 0.041 Uiso 1 1 calc R . .
H13B H 0.5392 0.2492 -0.0002 0.041 Uiso 1 1 calc R . .
H13C H 0.5255 0.2938 -0.0710 0.041 Uiso 1 1 calc R . .
C14 C 0.5640(10) 0.3088(7) 0.1406(11) 0.040(4) Uani 1 1 d . . .
H14A H 0.5118 0.3069 0.1591 0.060 Uiso 1 1 calc R . .
H14B H 0.5902 0.3357 0.1741 0.060 Uiso 1 1 calc R . .
H14C H 0.5881 0.2746 0.1496 0.060 Uiso 1 1 calc R . .
Au2 Au 0.90616(2) 0.453982(17) 0.35250(4) 0.01634(9) Uani 1 1 d . . .
P2 P 0.99899(19) 0.49230(13) 0.4333(2) 0.0179(7) Uani 1 1 d . . .
C15 C 0.9775(8) 0.5660(5) 0.4443(10) 0.023(3) Uani 1 1 d . . .
C16 C 1.0021(8) 0.4608(8) 0.5414(10) 0.040(5) Uani 1 1 d . . .
C17 C 1.0898(9) 0.4826(8) 0.3742(11) 0.042(3) Uani 1 1 d . . .
C18 C 1.0464(8) 0.5984(6) 0.4694(12) 0.033(4) Uani 1 1 d . . .
H18A H 1.0850 0.5945 0.4253 0.050 Uiso 1 1 calc R . .
H18B H 1.0657 0.5860 0.5247 0.050 Uiso 1 1 calc R . .
H18C H 1.0325 0.6356 0.4742 0.050 Uiso 1 1 calc R . .
C19 C 0.9480(7) 0.5853(5) 0.3601(9) 0.023(2) Uani 1 1 d . . .
H19A H 0.9331 0.6223 0.3657 0.034 Uiso 1 1 calc R . .
H19B H 0.9047 0.5642 0.3433 0.034 Uiso 1 1 calc R . .
H19C H 0.9870 0.5822 0.3163 0.034 Uiso 1 1 calc R . .
C20 C 0.9156(8) 0.5748(6) 0.5092(13) 0.040(4) Uani 1 1 d . . .
H20A H 0.9108 0.6126 0.5209 0.059 Uiso 1 1 calc R . .
H20B H 0.9276 0.5562 0.5625 0.059 Uiso 1 1 calc R . .
H20C H 0.8684 0.5614 0.4860 0.059 Uiso 1 1 calc R . .
C21 C 1.0523(9) 0.4901(6) 0.6086(9) 0.033(4) Uani 1 1 d . . .
H21A H 1.0547 0.4694 0.6617 0.049 Uiso 1 1 calc R . .
H21B H 1.0308 0.5247 0.6211 0.049 Uiso 1 1 calc R . .
H21C H 1.1027 0.4945 0.5852 0.049 Uiso 1 1 calc R . .
C22 C 0.9179(8) 0.4552(6) 0.5778(9) 0.023(2) Uani 1 1 d . . .
H22A H 0.9155 0.4258 0.6184 0.034 Uiso 1 1 calc R . .
H22B H 0.8836 0.4486 0.5299 0.034 Uiso 1 1 calc R . .
H22C H 0.9034 0.4878 0.6070 0.034 Uiso 1 1 calc R . .
C23 C 1.0311(10) 0.4039(6) 0.5335(12) 0.039(4) Uani 1 1 d . . .
H23A H 1.0818 0.4042 0.5097 0.059 Uiso 1 1 calc R . .
H23B H 0.9981 0.3838 0.4955 0.059 Uiso 1 1 calc R . .
H23C H 1.0319 0.3874 0.5904 0.059 Uiso 1 1 calc R . .
C24 C 1.1599(7) 0.4893(7) 0.4287(11) 0.034(4) Uani 1 1 d . . .
H24A H 1.2037 0.4783 0.3956 0.050 Uiso 1 1 calc R . .
H24B H 1.1557 0.4675 0.4804 0.050 Uiso 1 1 calc R . .
H24C H 1.1652 0.5263 0.4453 0.050 Uiso 1 1 calc R . .
C25 C 1.0937(9) 0.5192(7) 0.2947(10) 0.034(4) Uani 1 1 d . . .
H25A H 1.0899 0.5559 0.3133 0.051 Uiso 1 1 calc R . .
H25B H 1.0523 0.5110 0.2558 0.051 Uiso 1 1 calc R . .
H25C H 1.1412 0.5138 0.2649 0.051 Uiso 1 1 calc R . .
C26 C 1.0882(8) 0.4251(6) 0.3361(11) 0.036(4) Uani 1 1 d . . .
H26A H 1.1318 0.4198 0.2990 0.054 Uiso 1 1 calc R . .
H26B H 1.0424 0.4202 0.3025 0.054 Uiso 1 1 calc R . .
H26C H 1.0894 0.3995 0.3832 0.054 Uiso 1 1 calc R . .
Au3 Au 0.73859(3) 0.480596(16) 0.24524(3) 0.01643(10) Uani 1 1 d . . .
P3 P 0.66261(17) 0.55266(11) 0.2432(3) 0.0167(6) Uani 1 1 d . . .
C27 C 0.6548(8) 0.5776(5) 0.3583(10) 0.024(3) Uani 1 1 d . . .
C28 C 0.7061(10) 0.6041(7) 0.1723(12) 0.040(3) Uani 1 1 d . . .
C29 C 0.5695(9) 0.5301(5) 0.2014(10) 0.028(2) Uani 1 1 d . . .
C30 C 0.6044(9) 0.5403(6) 0.4105(10) 0.032(4) Uani 1 1 d . . .
H30A H 0.6164 0.5434 0.4716 0.048 Uiso 1 1 calc R . .
H30B H 0.6127 0.5040 0.3917 0.048 Uiso 1 1 calc R . .
H30C H 0.5519 0.5497 0.4012 0.048 Uiso 1 1 calc R . .
C31 C 0.7328(9) 0.5751(6) 0.4001(11) 0.033(4) Uani 1 1 d . . .
H31A H 0.7628 0.6051 0.3807 0.049 Uiso 1 1 calc R . .
H31B H 0.7575 0.5422 0.3835 0.049 Uiso 1 1 calc R . .
H31C H 0.7276 0.5763 0.4627 0.049 Uiso 1 1 calc R . .
C32 C 0.6235(7) 0.6326(5) 0.3660(10) 0.023(3) Uani 1 1 d . . .
H32A H 0.5744 0.6341 0.3382 0.035 Uiso 1 1 calc R . .
H32B H 0.6574 0.6575 0.3379 0.035 Uiso 1 1 calc R . .
H32C H 0.6184 0.6419 0.4268 0.035 Uiso 1 1 calc R . .
C33 C 0.7736(8) 0.6306(6) 0.2173(13) 0.040(4) Uani 1 1 d . . .
H33A H 0.8024 0.6507 0.1750 0.060 Uiso 1 1 calc R . .
H33B H 0.8055 0.6035 0.2430 0.060 Uiso 1 1 calc R . .
H33C H 0.7555 0.6544 0.2623 0.060 Uiso 1 1 calc R . .
C34 C 0.6512(8) 0.6474(5) 0.1456(10) 0.029(3) Uani 1 1 d . . .
H34A H 0.6753 0.6709 0.1041 0.043 Uiso 1 1 calc R . .
H34B H 0.6362 0.6676 0.1963 0.043 Uiso 1 1 calc R . .
H34C H 0.6070 0.6314 0.1192 0.043 Uiso 1 1 calc R . .
C35 C 0.7363(9) 0.5786(5) 0.0897(10) 0.028(4) Uani 1 1 d . . .
H35A H 0.7010 0.5519 0.0695 0.042 Uiso 1 1 calc R . .
H35B H 0.7847 0.5622 0.1015 0.042 Uiso 1 1 calc R . .
H35C H 0.7425 0.6057 0.0454 0.042 Uiso 1 1 calc R . .
C36 C 0.5506(7) 0.4753(4) 0.2404(12) 0.024(3) Uani 1 1 d . . .
H36A H 0.4994 0.4655 0.2248 0.036 Uiso 1 1 calc R . .
H36B H 0.5551 0.4769 0.3031 0.036 Uiso 1 1 calc R . .
H36C H 0.5854 0.4489 0.2178 0.036 Uiso 1 1 calc R . .
C37 C 0.5031(8) 0.5693(5) 0.2229(12) 0.031(4) Uani 1 1 d . . .
H37A H 0.5170 0.6050 0.2053 0.046 Uiso 1 1 calc R . .
H37B H 0.4932 0.5688 0.2848 0.046 Uiso 1 1 calc R . .
H37C H 0.4581 0.5584 0.1918 0.046 Uiso 1 1 calc R . .
C38 C 0.5726(9) 0.5222(6) 0.1035(10) 0.032(4) Uani 1 1 d . . .
H38A H 0.5258 0.5063 0.0838 0.048 Uiso 1 1 calc R . .
H38B H 0.6145 0.4990 0.0891 0.048 Uiso 1 1 calc R . .
H38C H 0.5796 0.5563 0.0753 0.048 Uiso 1 1 calc R . .
Au4 Au 0.74345(3) 0.367774(19) 0.34450(3) 0.01911(11) Uani 1 1 d . . .
P4 P 0.6830(2) 0.32070(15) 0.4490(3) 0.0247(9) Uani 1 1 d . . .
C39 C 0.7338(10) 0.3354(7) 0.5532(11) 0.044(4) Uani 1 1 d D . .
C40 C 0.5817(10) 0.3396(6) 0.4522(12) 0.040(5) Uani 1 1 d . . .
C41 C 0.6919(9) 0.2484(6) 0.4198(10) 0.028(2) Uani 1 1 d . . .
C42 C 0.7146(10) 0.3873(7) 0.5818(12) 0.040(3) Uani 1 1 d . . .
H42A H 0.7366 0.3937 0.6385 0.060 Uiso 1 1 calc R . .
H42B H 0.6601 0.3905 0.5855 0.060 Uiso 1 1 calc R . .
H42C H 0.7339 0.4133 0.5409 0.060 Uiso 1 1 calc R . .
C43 C 0.7135(15) 0.2935(8) 0.6280(14) 0.070(7) Uani 1 1 d . . .
H43A H 0.7185 0.2577 0.6055 0.104 Uiso 1 1 calc R . .
H43B H 0.6621 0.2993 0.6473 0.104 Uiso 1 1 calc R . .
H43C H 0.7478 0.2983 0.6765 0.104 Uiso 1 1 calc R . .
C44 C 0.8174(9) 0.3343(7) 0.5369(12) 0.043(3) Uani 1 1 d D . .
H44A H 0.8298 0.3596 0.4916 0.064 Uiso 1 1 calc R . .
H44B H 0.8323 0.2990 0.5188 0.064 Uiso 1 1 calc R . .
H44C H 0.8439 0.3438 0.5897 0.064 Uiso 1 1 calc R . .
C45 C 0.5420(12) 0.3215(9) 0.5344(16) 0.070(7) Uani 1 1 d . . .
H45A H 0.5590 0.3430 0.5829 0.105 Uiso 1 1 calc R . .
H45B H 0.5539 0.2845 0.5454 0.105 Uiso 1 1 calc R . .
H45C H 0.4879 0.3255 0.5275 0.105 Uiso 1 1 calc R . .
C46 C 0.5756(13) 0.4000(7) 0.4535(14) 0.062(7) Uani 1 1 d . . .
H46A H 0.5230 0.4102 0.4489 0.093 Uiso 1 1 calc R . .
H46B H 0.6036 0.4146 0.4051 0.093 Uiso 1 1 calc R . .
H46C H 0.5963 0.4134 0.5075 0.093 Uiso 1 1 calc R . .
C47 C 0.5416(11) 0.3229(9) 0.372(2) 0.083(9) Uani 1 1 d . . .
H47A H 0.5761 0.3246 0.3230 0.124 Uiso 1 1 calc R . .
H47B H 0.4992 0.3463 0.3615 0.124 Uiso 1 1 calc R . .
H47C H 0.5236 0.2867 0.3786 0.124 Uiso 1 1 calc R . .
C48 C 0.6392(13) 0.2124(6) 0.4689(15) 0.063(6) Uani 1 1 d . . .
H48A H 0.6470 0.1760 0.4505 0.095 Uiso 1 1 calc R . .
H48B H 0.5874 0.2227 0.4572 0.095 Uiso 1 1 calc R . .
H48C H 0.6491 0.2154 0.5306 0.095 Uiso 1 1 calc R . .
C49 C 0.7743(12) 0.2315(8) 0.4267(16) 0.065(6) Uani 1 1 d . . .
H49A H 0.7981 0.2345 0.3703 0.097 Uiso 1 1 calc R . .
H49B H 0.7769 0.1950 0.4465 0.097 Uiso 1 1 calc R . .
H49C H 0.8001 0.2544 0.4678 0.097 Uiso 1 1 calc R . .
C50 C 0.6713(13) 0.2413(6) 0.3243(14) 0.061(6) Uani 1 1 d . . .
H50A H 0.6935 0.2086 0.3027 0.091 Uiso 1 1 calc R . .
H50B H 0.6906 0.2712 0.2911 0.091 Uiso 1 1 calc R . .
H50C H 0.6169 0.2397 0.3184 0.091 Uiso 1 1 calc R . .
Sb1 Sb 0.32055(7) 0.41571(7) 0.19833(12) 0.0689(5) Uani 1 1 d . . .
F2 F 0.3806(7) 0.4653(6) 0.1354(9) 0.081(4) Uani 1 1 d . . .
F3 F 0.4063(8) 0.3919(8) 0.2500(17) 0.166(11) Uani 1 1 d . . .
F5 F 0.2591(8) 0.3768(7) 0.264(2) 0.221(18) Uani 1 1 d . . .
F4 F 0.3359(11) 0.3737(8) 0.0993(13) 0.131(7) Uani 1 1 d . . .
F1 F 0.3053(12) 0.4700(6) 0.2777(14) 0.151(10) Uani 1 1 d . . .
F6 F 0.2372(9) 0.4457(11) 0.1370(17) 0.163(10) Uani 1 1 d . . .
Sb2 Sb 0.96283(5) 0.28173(3) 0.73654(8) 0.02372(19) Uani 1 1 d . . .
F10 F 1.0589(5) 0.3038(4) 0.7120(11) 0.081(5) Uani 1 1 d . . .
F12 F 0.9276(5) 0.3511(3) 0.7271(7) 0.036(2) Uani 1 1 d . . .
F11 F 0.9455(8) 0.2694(5) 0.6221(8) 0.077(4) Uani 1 1 d . . .
F9 F 0.9815(10) 0.2925(3) 0.8496(9) 0.099(6) Uani 1 1 d . . .
F8 F 0.9972(4) 0.2120(3) 0.7482(7) 0.039(2) Uani 1 1 d . . .
F7 F 0.8673(5) 0.2587(3) 0.7615(9) 0.061(4) Uani 1 1 d . . .
Cl1 Cl 0.9433(3) 0.3080(2) 0.3441(5) 0.0726(14) Uani 1 1 d D . .
C51A C 0.9071(11) 0.2842(10) 0.2417(11) 0.042(3) Uani 0.669(12) 1 d PD A 1
H51A H 0.8529 0.2912 0.2366 0.050 Uiso 0.669(12) 1 calc PR A 1
H51B H 0.9159 0.2459 0.2353 0.050 Uiso 0.669(12) 1 calc PR A 1
Cl2A Cl 0.9604(7) 0.3218(4) 0.1605(7) 0.0726(14) Uani 0.669(12) 1 d PD A 1
C51B C 0.931(2) 0.298(2) 0.2325(13) 0.042(3) Uani 0.331(12) 1 d PD A 2
H51C H 0.9367 0.2599 0.2179 0.050 Uiso 0.331(12) 1 calc PR A 2
H51D H 0.8819 0.3102 0.2131 0.050 Uiso 0.331(12) 1 calc PR A 2
Cl2B Cl 1.0039(13) 0.3351(7) 0.1856(15) 0.0726(14) Uani 0.331(12) 1 d PD A 2

loop_
_atom_site_aniso_label
_atom_site_aniso_U_11
_atom_site_aniso_U_22
_atom_site_aniso_U_33
_atom_site_aniso_U_23
_atom_site_aniso_U_13
_atom_site_aniso_U_12
C1 0.014(6) 0.011(5) 0.029(8) 0.006(5) -0.005(5) 0.007(5)
C2 0.023(7) 0.011(6) 0.024(8) 0.004(5) 0.003(6) -0.003(5)
Au1 0.0168(2) 0.0161(2) 0.0184(2) -0.0059(2) -0.0044(2) 0.0020(2)
P1 0.0175(17) 0.0206(17) 0.0195(18) -0.0079(14) -0.0030(14) 0.0012(14)
C3 0.020(7) 0.047(9) 0.004(6) 0.000(6) -0.002(5) -0.013(7)
C4 0.049(8) 0.041(7) 0.038(7) -0.011(6) -0.021(6) 0.008(6)
C5 0.043(10) 0.017(7) 0.027(8) 0.002(6) -0.012(8) 0.004(7)
C6 0.009(6) 0.073(12) 0.033(9) -0.008(8) 0.004(6) -0.007(7)
C7 0.052(10) 0.043(9) 0.030(10) 0.002(8) -0.023(9) -0.014(8)
C8 0.045(10) 0.032(9) 0.048(11) 0.009(8) -0.013(9) -0.005(8)
C9 0.043(10) 0.038(9) 0.038(10) -0.028(8) -0.020(8) 0.019(8)
C10 0.035(6) 0.014(5) 0.045(7) -0.010(5) -0.002(5) 0.003(4)
C11 0.035(6) 0.014(5) 0.045(7) -0.010(5) -0.002(5) 0.003(4)
C12 0.019(7) 0.040(9) 0.037(9) -0.009(7) 0.000(7) 0.006(7)
C13 0.015(7) 0.039(8) 0.028(9) -0.010(7) -0.005(6) -0.007(6)
C14 0.032(9) 0.044(10) 0.043(12) -0.002(8) 0.014(8) -0.013(8)
Au2 0.0150(2) 0.01686(19) 0.0171(2) 0.0002(2) -0.0031(2) -0.00193(18)
P2 0.0159(16) 0.0207(16) 0.0171(17) 0.0021(13) -0.0050(14) -0.0034(13)
C15 0.020(7) 0.016(6) 0.031(8) -0.007(6) 0.009(6) -0.001(5)
C16 0.020(8) 0.086(14) 0.015(7) 0.025(8) -0.005(6) -0.010(9)
C17 0.026(7) 0.069(10) 0.030(7) -0.001(7) 0.011(6) 0.014(7)
C18 0.022(8) 0.035(8) 0.044(10) 0.006(7) -0.014(7) -0.006(6)
C19 0.025(5) 0.024(4) 0.020(5) -0.004(4) 0.001(4) -0.003(4)
C20 0.013(7) 0.034(8) 0.072(14) 0.001(8) 0.001(8) -0.012(6)
C21 0.041(9) 0.046(9) 0.011(7) 0.000(6) -0.013(7) 0.000(7)
C22 0.025(5) 0.024(4) 0.020(5) -0.004(4) 0.001(4) -0.003(4)
C23 0.044(10) 0.031(8) 0.044(11) 0.012(8) 0.007(9) 0.003(8)
C24 0.010(6) 0.056(10) 0.035(9) -0.025(8) 0.006(6) 0.001(7)
C25 0.027(8) 0.056(10) 0.020(8) 0.001(7) 0.016(6) 0.008(8)
C26 0.026(7) 0.042(8) 0.039(11) -0.022(8) -0.010(8) 0.010(7)
Au3 0.0158(2) 0.01142(17) 0.0220(3) -0.0003(2) 0.0002(2) 0.00350(17)
P3 0.0163(14) 0.0107(12) 0.0231(18) -0.0011(15) -0.0010(15) 0.0050(11)
C27 0.037(8) 0.012(5) 0.023(8) 0.002(6) -0.009(7) -0.002(5)
C28 0.045(7) 0.040(6) 0.035(7) 0.006(5) -0.012(6) 0.002(6)
C29 0.035(6) 0.021(5) 0.027(6) 0.005(4) 0.003(5) 0.003(4)
C30 0.041(9) 0.027(7) 0.028(8) 0.004(6) 0.012(7) 0.007(7)
C31 0.029(9) 0.035(9) 0.034(9) 0.001(7) -0.006(7) -0.005(7)
C32 0.022(6) 0.013(5) 0.036(9) -0.006(6) 0.012(6) -0.005(5)
C33 0.033(8) 0.028(7) 0.059(13) 0.004(7) 0.000(8) -0.027(6)
C34 0.029(8) 0.019(7) 0.038(9) 0.011(6) 0.007(7) -0.003(6)
C35 0.036(9) 0.011(6) 0.037(9) 0.002(6) 0.020(7) 0.011(6)
C36 0.016(6) 0.017(5) 0.038(8) -0.009(7) -0.010(7) 0.004(5)
C37 0.030(7) 0.018(6) 0.045(11) -0.006(7) 0.000(8) -0.003(5)
C38 0.036(9) 0.029(7) 0.031(9) -0.009(7) -0.014(7) -0.004(6)
Au4 0.0208(2) 0.0168(2) 0.0198(2) 0.0027(2) 0.0022(2) 0.00162(19)
P4 0.032(2) 0.0215(19) 0.020(2) 0.0045(15) 0.0005(16) -0.0009(16)
C39 0.075(13) 0.036(9) 0.023(8) 0.006(7) 0.007(9) -0.004(9)
C40 0.037(10) 0.037(9) 0.046(11) 0.034(8) 0.026(8) 0.013(8)
C41 0.035(6) 0.021(5) 0.027(6) 0.005(4) 0.003(5) 0.003(4)
C42 0.045(7) 0.040(6) 0.035(7) 0.006(5) -0.012(6) 0.002(6)
C43 0.13(2) 0.046(11) 0.035(11) 0.019(9) -0.010(13) -0.001(12)
C44 0.049(8) 0.041(7) 0.038(7) -0.011(6) -0.021(6) 0.008(6)
C45 0.060(14) 0.076(15) 0.074(17) 0.023(13) 0.046(13) 0.023(12)
C46 0.087(16) 0.044(11) 0.056(13) 0.018(9) 0.022(12) 0.056(11)
C47 0.039(11) 0.081(16) 0.13(3) -0.034(17) -0.042(14) 0.004(11)
C48 0.101(18) 0.018(8) 0.070(15) 0.008(9) 0.033(13) -0.009(10)
C49 0.064(14) 0.053(12) 0.077(17) -0.022(11) 0.000(12) 0.030(11)
C50 0.094(16) 0.016(8) 0.073(16) -0.014(8) -0.031(13) 0.002(8)
Sb1 0.0275(6) 0.0930(11) 0.0863(12) -0.0468(9) 0.0202(7) -0.0177(7)
F2 0.063(8) 0.118(11) 0.063(9) -0.010(8) -0.009(7) -0.028(8)
F3 0.061(9) 0.171(16) 0.27(3) 0.158(19) -0.065(14) -0.033(10)
F5 0.050(8) 0.133(14) 0.48(5) 0.17(2) 0.081(17) 0.001(9)
F4 0.147(16) 0.151(17) 0.094(15) -0.038(12) 0.010(13) -0.010(13)
F1 0.201(19) 0.074(10) 0.18(2) -0.066(11) 0.130(17) -0.036(11)
F6 0.060(10) 0.24(3) 0.18(3) -0.024(19) -0.029(12) 0.007(13)
Sb2 0.0253(4) 0.0155(3) 0.0304(5) 0.0030(5) -0.0055(5) -0.0013(3)
F10 0.022(5) 0.046(6) 0.176(17) 0.036(8) 0.016(7) -0.012(4)
F12 0.049(5) 0.025(4) 0.033(5) 0.009(4) -0.011(5) 0.001(3)
F11 0.128(11) 0.063(7) 0.040(6) -0.014(6) -0.014(8) 0.063(8)
F9 0.227(17) 0.019(5) 0.052(7) 0.005(5) -0.082(11) 0.008(7)
F8 0.033(4) 0.023(4) 0.060(7) -0.001(5) 0.004(5) 0.004(3)
F7 0.035(5) 0.029(5) 0.120(12) -0.010(6) 0.018(6) 0.001(4)
Cl1 0.077(3) 0.057(3) 0.084(4) 0.005(3) 0.020(3) 0.011(2)
C51A 0.026(7) 0.069(10) 0.030(7) -0.001(7) 0.011(6) 0.014(7)
Cl2A 0.077(3) 0.057(3) 0.084(4) 0.005(3) 0.020(3) 0.011(2)
C51B 0.026(7) 0.069(10) 0.030(7) -0.001(7) 0.011(6) 0.014(7)
Cl2B 0.077(3) 0.057(3) 0.084(4) 0.005(3) 0.020(3) 0.011(2)

loop_
_atom_type_symbol
_atom_type_description
_atom_type_scat_dispersion_real
_atom_type_scat_dispersion_imag
_atom_type_scat_source
C C 0.0033 0.0016 'International Tables Vol C Tables 4.2.6.8 and 6.1.1.4'
H H 0.0000 0.0000 'International Tables Vol C Tables 4.2.6.8 and 6.1.1.4'
F F 0.0171 0.0103 'International Tables Vol C Tables 4.2.6.8 and 6.1.1.4'
P P 0.1023 0.0942 'International Tables Vol C Tables 4.2.6.8 and 6.1.1.4'
Sb Sb -0.5866 1.5461 'International Tables Vol C Tables 4.2.6.8 and 6.1.1.4'
Au Au -2.0133 8.8022 'International Tables Vol C Tables 4.2.6.8 and 6.1.1.4'
Cl Cl 0.1484 0.1585 'International Tables Vol C Tables 4.2.6.8 and 6.1.1.4'

loop_
_geom_angle_atom_site_label_1
_geom_angle_atom_site_label_2
_geom_angle_atom_site_label_3
_geom_angle
_geom_angle_site_symmetry_1
_geom_angle_site_symmetry_3
_geom_angle_publ_flag
C2 C1 Au1 173.3(11) . . ?
C2 C1 Au4 76.7(9) . . ?
Au1 C1 Au4 108.2(5) . . ?
C2 C1 Au3 74.8(8) . . ?
Au1 C1 Au3 109.1(5) . . ?
Au4 C1 Au3 90.9(5) . . ?
C1 C2 Au2 173.3(12) . . ?
C1 C2 Au3 73.6(8) . . ?
Au2 C2 Au3 108.4(5) . . ?
C1 C2 Au4 71.7(8) . . ?
Au2 C2 Au4 114.4(6) . . ?
Au3 C2 Au4 89.2(5) . . ?
C1 Au1 P1 178.5(4) . . ?
C3 P1 C5 108.8(6) . . ?
C3 P1 C4 111.2(8) . . ?
C5 P1 C4 111.7(8) . . ?
C3 P1 Au1 109.6(4) . . ?
C5 P1 Au1 107.8(5) . . ?
C4 P1 Au1 107.8(5) . . ?
C7 C3 C6 108.8(12) . . ?
C7 C3 C8 109.5(13) . . ?
C6 C3 C8 104.7(13) . . ?
C7 C3 P1 115.0(10) . . ?
C6 C3 P1 109.1(11) . . ?
C8 C3 P1 109.3(10) . . ?
C11 C4 C9 106.8(15) . . ?
C11 C4 C10 110.2(15) . . ?
C9 C4 C10 110.3(15) . . ?
C11 C4 P1 109.3(12) . . ?
C9 C4 P1 108.2(12) . . ?
C10 C4 P1 112.0(11) . . ?
C13 C5 C12 109.8(13) . . ?
C13 C5 C14 110.5(13) . . ?
C12 C5 C14 107.5(14) . . ?
C13 C5 P1 113.5(11) . . ?
C12 C5 P1 109.1(11) . . ?
C14 C5 P1 106.2(11) . . ?
C3 C6 H6A 109.5 . . ?
C3 C6 H6B 109.5 . . ?
H6A C6 H6B 109.5 . . ?
C3 C6 H6C 109.5 . . ?
H6A C6 H6C 109.5 . . ?
H6B C6 H6C 109.5 . . ?
C3 C7 H7A 109.5 . . ?
C3 C7 H7B 109.5 . . ?
H7A C7 H7B 109.5 . . ?
C3 C7 H7C 109.5 . . ?
H7A C7 H7C 109.5 . . ?
H7B C7 H7C 109.5 . . ?
C3 C8 H8A 109.5 . . ?
C3 C8 H8B 109.5 . . ?
H8A C8 H8B 109.5 . . ?
C3 C8 H8C 109.5 . . ?
H8A C8 H8C 109.5 . . ?
H8B C8 H8C 109.5 . . ?
C4 C9 H9A 109.5 . . ?
C4 C9 H9B 109.5 . . ?
H9A C9 H9B 109.5 . . ?
C4 C9 H9C 109.5 . . ?
H9A C9 H9C 109.5 . . ?
H9B C9 H9C 109.5 . . ?
C4 C10 H10A 109.5 . . ?
C4 C10 H10B 109.5 . . ?
H10A C10 H10B 109.5 . . ?
C4 C10 H10C 109.5 . . ?
H10A C10 H10C 109.5 . . ?
H10B C10 H10C 109.5 . . ?
C4 C11 H11A 109.5 . . ?
C4 C11 H11B 109.5 . . ?
H11A C11 H11B 109.5 . . ?
C4 C11 H11C 109.5 . . ?
H11A C11 H11C 109.5 . . ?
H11B C11 H11C 109.5 . . ?
C5 C12 H12A 109.5 . . ?
C5 C12 H12B 109.5 . . ?
H12A C12 H12B 109.5 . . ?
C5 C12 H12C 109.5 . . ?
H12A C12 H12C 109.5 . . ?
H12B C12 H12C 109.5 . . ?
C5 C13 H13A 109.5 . . ?
C5 C13 H13B 109.5 . . ?
H13A C13 H13B 109.5 . . ?
C5 C13 H13C 109.5 . . ?
H13A C13 H13C 109.5 . . ?
H13B C13 H13C 109.5 . . ?
C5 C14 H14A 109.5 . . ?
C5 C14 H14B 109.5 . . ?
H14A C14 H14B 109.5 . . ?
C5 C14 H14C 109.5 . . ?
H14A C14 H14C 109.5 . . ?
H14B C14 H14C 109.5 . . ?
C2 Au2 P2 175.3(4) . . ?
C16 P2 C17 111.1(8) . . ?
C16 P2 C15 110.1(8) . . ?
C17 P2 C15 110.2(7) . . ?
C16 P2 Au2 109.5(5) . . ?
C17 P2 Au2 107.5(6) . . ?
C15 P2 Au2 108.5(5) . . ?
C19 C15 C20 106.1(12) . . ?
C19 C15 C18 109.2(12) . . ?
C20 C15 C18 109.8(13) . . ?
C19 C15 P2 108.2(9) . . ?
C20 C15 P2 110.6(10) . . ?
C18 C15 P2 112.7(10) . . ?
C23 C16 C21 107.8(13) . . ?
C23 C16 C22 105.0(13) . . ?
C21 C16 C22 110.1(13) . . ?
C23 C16 P2 109.9(12) . . ?
C21 C16 P2 114.6(11) . . ?
C22 C16 P2 109.1(10) . . ?
C24 C17 C25 110.0(15) . . ?
C24 C17 C26 109.1(13) . . ?
C25 C17 C26 104.9(13) . . ?
C24 C17 P2 115.0(11) . . ?
C25 C17 P2 110.5(11) . . ?
C26 C17 P2 106.8(12) . . ?
C15 C18 H18A 109.5 . . ?
C15 C18 H18B 109.5 . . ?
H18A C18 H18B 109.5 . . ?
C15 C18 H18C 109.5 . . ?
H18A C18 H18C 109.5 . . ?
H18B C18 H18C 109.5 . . ?
C15 C19 H19A 109.5 . . ?
C15 C19 H19B 109.5 . . ?
H19A C19 H19B 109.5 . . ?
C15 C19 H19C 109.5 . . ?
H19A C19 H19C 109.5 . . ?
H19B C19 H19C 109.5 . . ?
C15 C20 H20A 109.5 . . ?
C15 C20 H20B 109.5 . . ?
H20A C20 H20B 109.5 . . ?
C15 C20 H20C 109.5 . . ?
H20A C20 H20C 109.5 . . ?
H20B C20 H20C 109.5 . . ?
C16 C21 H21A 109.5 . . ?
C16 C21 H21B 109.5 . . ?
H21A C21 H21B 109.5 . . ?
C16 C21 H21C 109.5 . . ?
H21A C21 H21C 109.5 . . ?
H21B C21 H21C 109.5 . . ?
C16 C22 H22A 109.5 . . ?
C16 C22 H22B 109.5 . . ?
H22A C22 H22B 109.5 . . ?
C16 C22 H22C 109.5 . . ?
H22A C22 H22C 109.5 . . ?
H22B C22 H22C 109.5 . . ?
C16 C23 H23A 109.5 . . ?
C16 C23 H23B 109.5 . . ?
H23A C23 H23B 109.5 . . ?
C16 C23 H23C 109.5 . . ?
H23A C23 H23C 109.5 . . ?
H23B C23 H23C 109.5 . . ?
C17 C24 H24A 109.5 . . ?
C17 C24 H24B 109.5 . . ?
H24A C24 H24B 109.5 . . ?
C17 C24 H24C 109.5 . . ?
H24A C24 H24C 109.5 . . ?
H24B C24 H24C 109.5 . . ?
C17 C25 H25A 109.5 . . ?
C17 C25 H25B 109.5 . . ?
H25A C25 H25B 109.5 . . ?
C17 C25 H25C 109.5 . . ?
H25A C25 H25C 109.5 . . ?
H25B C25 H25C 109.5 . . ?
C17 C26 H26A 109.5 . . ?
C17 C26 H26B 109.5 . . ?
H26A C26 H26B 109.5 . . ?
C17 C26 H26C 109.5 . . ?
H26A C26 H26C 109.5 . . ?
H26B C26 H26C 109.5 . . ?
P3 Au3 C1 163.4(3) . . ?
P3 Au3 C2 165.0(3) . . ?
C1 Au3 C2 31.6(4) . . ?
C29 P3 C28 112.1(7) . . ?
C29 P3 C27 111.3(7) . . ?
C28 P3 C27 110.6(7) . . ?
C29 P3 Au3 106.8(4) . . ?
C28 P3 Au3 108.6(6) . . ?
C27 P3 Au3 107.3(4) . . ?
C32 C27 C31 109.9(11) . . ?
C32 C27 C30 108.1(12) . . ?
C31 C27 C30 106.4(12) . . ?
C32 C27 P3 114.2(10) . . ?
C31 C27 P3 108.5(11) . . ?
C30 C27 P3 109.5(9) . . ?
C34 C28 C35 107.5(14) . . ?
C34 C28 C33 108.0(14) . . ?
C35 C28 C33 106.7(14) . . ?
C34 C28 P3 113.1(12) . . ?
C35 C28 P3 110.2(11) . . ?
C33 C28 P3 111.1(12) . . ?
C38 C29 C36 106.1(12) . . ?
C38 C29 C37 108.6(12) . . ?
C36 C29 C37 108.5(11) . . ?
C38 C29 P3 110.5(10) . . ?
C36 C29 P3 109.3(9) . . ?
C37 C29 P3 113.6(10) . . ?
C27 C30 H30A 109.5 . . ?
C27 C30 H30B 109.5 . . ?
H30A C30 H30B 109.5 . . ?
C27 C30 H30C 109.5 . . ?
H30A C30 H30C 109.5 . . ?
H30B C30 H30C 109.5 . . ?
C27 C31 H31A 109.5 . . ?
C27 C31 H31B 109.5 . . ?
H31A C31 H31B 109.5 . . ?
C27 C31 H31C 109.5 . . ?
H31A C31 H31C 109.5 . . ?
H31B C31 H31C 109.5 . . ?
C27 C32 H32A 109.5 . . ?
C27 C32 H32B 109.5 . . ?
H32A C32 H32B 109.5 . . ?
C27 C32 H32C 109.5 . . ?
H32A C32 H32C 109.5 . . ?
H32B C32 H32C 109.5 . . ?
C28 C33 H33A 109.5 . . ?
C28 C33 H33B 109.5 . . ?
H33A C33 H33B 109.5 . . ?
C28 C33 H33C 109.5 . . ?
H33A C33 H33C 109.5 . . ?
H33B C33 H33C 109.5 . . ?
C28 C34 H34A 109.5 . . ?
C28 C34 H34B 109.5 . . ?
H34A C34 H34B 109.5 . . ?
C28 C34 H34C 109.5 . . ?
H34A C34 H34C 109.5 . . ?
H34B C34 H34C 109.5 . . ?
C28 C35 H35A 109.5 . . ?
C28 C35 H35B 109.5 . . ?
H35A C35 H35B 109.5 . . ?
C28 C35 H35C 109.5 . . ?
H35A C35 H35C 109.5 . . ?
H35B C35 H35C 109.5 . . ?
C29 C36 H36A 109.5 . . ?
C29 C36 H36B 109.5 . . ?
H36A C36 H36B 109.5 . . ?
C29 C36 H36C 109.5 . . ?
H36A C36 H36C 109.5 . . ?
H36B C36 H36C 109.5 . . ?
C29 C37 H37A 109.5 . . ?
C29 C37 H37B 109.5 . . ?
H37A C37 H37B 109.5 . . ?
C29 C37 H37C 109.5 . . ?
H37A C37 H37C 109.5 . . ?
H37B C37 H37C 109.5 . . ?
C29 C38 H38A 109.5 . . ?
C29 C38 H38B 109.5 . . ?
H38A C38 H38B 109.5 . . ?
C29 C38 H38C 109.5 . . ?
H38A C38 H38C 109.5 . . ?
H38B C38 H38C 109.5 . . ?
C1 Au4 P4 165.8(3) . . ?
C1 Au4 C2 31.5(4) . . ?
P4 Au4 C2 161.5(4) . . ?
C40 P4 C39 112.9(8) . . ?
C40 P4 C41 109.6(8) . . ?
C39 P4 C41 110.8(7) . . ?
C40 P4 Au4 109.9(5) . . ?
C39 P4 Au4 106.2(5) . . ?
C41 P4 Au4 107.2(5) . . ?
C42 C39 C44 107.8(15) . . ?
C42 C39 C43 109.2(15) . . ?
C44 C39 C43 109.3(16) . . ?
C42 C39 P4 109.4(12) . . ?
C44 C39 P4 109.0(12) . . ?
C43 C39 P4 112.3(13) . . ?
C47 C40 C45 113(2) . . ?
C47 C40 C46 105.1(16) . . ?
C45 C40 C46 104.7(15) . . ?
C47 C40 P4 111.5(14) . . ?
C45 C40 P4 113.1(13) . . ?
C46 C40 P4 108.9(13) . . ?
C48 C41 C49 113.1(16) . . ?
C48 C41 C50 105.4(15) . . ?
C49 C41 C50 105.3(16) . . ?
C48 C41 P4 114.1(11) . . ?
C49 C41 P4 109.5(12) . . ?
C50 C41 P4 108.9(10) . . ?
C39 C42 H42A 109.5 . . ?
C39 C42 H42B 109.5 . . ?
H42A C42 H42B 109.5 . . ?
C39 C42 H42C 109.5 . . ?
H42A C42 H42C 109.5 . . ?
H42B C42 H42C 109.5 . . ?
C39 C43 H43A 109.5 . . ?
C39 C43 H43B 109.5 . . ?
H43A C43 H43B 109.5 . . ?
C39 C43 H43C 109.5 . . ?
H43A C43 H43C 109.5 . . ?
H43B C43 H43C 109.5 . . ?
C39 C44 H44A 109.5 . . ?
C39 C44 H44B 109.5 . . ?
H44A C44 H44B 109.5 . . ?
C39 C44 H44C 109.5 . . ?
H44A C44 H44C 109.5 . . ?
H44B C44 H44C 109.5 . . ?
C40 C45 H45A 109.5 . . ?
C40 C45 H45B 109.5 . . ?
H45A C45 H45B 109.5 . . ?
C40 C45 H45C 109.5 . . ?
H45A C45 H45C 109.5 . . ?
H45B C45 H45C 109.5 . . ?
C40 C46 H46A 109.5 . . ?
C40 C46 H46B 109.5 . . ?
H46A C46 H46B 109.5 . . ?
C40 C46 H46C 109.5 . . ?
H46A C46 H46C 109.5 . . ?
H46B C46 H46C 109.5 . . ?
C40 C47 H47A 109.5 . . ?
C40 C47 H47B 109.5 . . ?
H47A C47 H47B 109.5 . . ?
C40 C47 H47C 109.5 . . ?
H47A C47 H47C 109.5 . . ?
H47B C47 H47C 109.5 . . ?
C41 C48 H48A 109.5 . . ?
C41 C48 H48B 109.5 . . ?
H48A C48 H48B 109.5 . . ?
C41 C48 H48C 109.5 . . ?
H48A C48 H48C 109.5 . . ?
H48B C48 H48C 109.5 . . ?
C41 C49 H49A 109.5 . . ?
C41 C49 H49B 109.5 . . ?
H49A C49 H49B 109.5 . . ?
C41 C49 H49C 109.5 . . ?
H49A C49 H49C 109.5 . . ?
H49B C49 H49C 109.5 . . ?
C41 C50 H50A 109.5 . . ?
C41 C50 H50B 109.5 . . ?
H50A C50 H50B 109.5 . . ?
C41 C50 H50C 109.5 . . ?
H50A C50 H50C 109.5 . . ?
H50B C50 H50C 109.5 . . ?
F5 Sb1 F3 94.6(9) . . ?
F5 Sb1 F1 86.6(11) . . ?
F3 Sb1 F1 94.3(12) . . ?
F5 Sb1 F4 104.0(12) . . ?
F3 Sb1 F4 92.9(11) . . ?
F1 Sb1 F4 166.7(9) . . ?
F5 Sb1 F2 172.4(9) . . ?
F3 Sb1 F2 88.4(6) . . ?
F1 Sb1 F2 86.3(7) . . ?
F4 Sb1 F2 82.7(7) . . ?
F5 Sb1 F6 91.6(10) . . ?
F3 Sb1 F6 173.8(9) . . ?
F1 Sb1 F6 85.5(11) . . ?
F4 Sb1 F6 86.1(10) . . ?
F2 Sb1 F6 85.4(8) . . ?
F9 Sb2 F11 178.6(5) . . ?
F9 Sb2 F7 90.8(7) . . ?
F11 Sb2 F7 89.7(7) . . ?
F9 Sb2 F10 89.0(8) . . ?
F11 Sb2 F10 90.5(7) . . ?
F7 Sb2 F10 179.2(5) . . ?
F9 Sb2 F12 89.7(4) . . ?
F11 Sb2 F12 91.6(4) . . ?
F7 Sb2 F12 90.2(4) . . ?
F10 Sb2 F12 90.6(4) . . ?
F9 Sb2 F8 89.4(5) . . ?
F11 Sb2 F8 89.3(5) . . ?
F7 Sb2 F8 89.1(4) . . ?
F10 Sb2 F8 90.1(4) . . ?
F12 Sb2 F8 178.8(5) . . ?
Cl1 C51A Cl2A 104.0(10) . . ?
Cl1 C51A H51A 110.9 . . ?
Cl2A C51A H51A 110.9 . . ?
Cl1 C51A H51B 110.9 . . ?
Cl2A C51A H51B 110.9 . . ?
H51A C51A H51B 109.0 . . ?
Cl2B C51B Cl1 103.7(15) . . ?
Cl2B C51B H51C 111.0 . . ?
Cl1 C51B H51C 111.0 . . ?
Cl2B C51B H51D 111.0 . . ?
Cl1 C51B H51D 111.0 . . ?
H51C C51B H51D 109.0 . . ?

loop_
_geom_bond_atom_site_label_1
_geom_bond_atom_site_label_2
_geom_bond_distance
_geom_bond_site_symmetry_2
_geom_bond_publ_flag
C1 C2 1.254(18) . ?
C1 Au1 2.014(13) . ?
C1 Au4 2.277(14) . ?
C1 Au3 2.296(11) . ?
C2 Au2 2.000(14) . ?
C2 Au3 2.309(13) . ?
C2 Au4 2.334(13) . ?
Au1 P1 2.297(4) . ?
P1 C3 1.900(14) . ?
P1 C5 1.911(17) . ?
P1 C4 1.923(18) . ?
C3 C7 1.534(19) . ?
C3 C6 1.554(19) . ?
C3 C8 1.57(2) . ?
C4 C11 1.50(2) . ?
C4 C9 1.50(2) . ?
C4 C10 1.50(2) . ?
C5 C13 1.52(2) . ?
C5 C12 1.54(2) . ?
C5 C14 1.57(2) . ?
C6 H6A 0.9800 . ?
C6 H6B 0.9800 . ?
C6 H6C 0.9800 . ?
C7 H7A 0.9800 . ?
C7 H7B 0.9800 . ?
C7 H7C 0.9800 . ?
C8 H8A 0.9800 . ?
C8 H8B 0.9800 . ?
C8 H8C 0.9800 . ?
C9 H9A 0.9800 . ?
C9 H9B 0.9800 . ?
C9 H9C 0.9800 . ?
C10 H10A 0.9800 . ?
C10 H10B 0.9800 . ?
C10 H10C 0.9800 . ?
C11 H11A 0.9800 . ?
C11 H11B 0.9800 . ?
C11 H11C 0.9800 . ?
C12 H12A 0.9800 . ?
C12 H12B 0.9800 . ?
C12 H12C 0.9800 . ?
C13 H13A 0.9800 . ?
C13 H13B 0.9800 . ?
C13 H13C 0.9800 . ?
C14 H14A 0.9800 . ?
C14 H14B 0.9800 . ?
C14 H14C 0.9800 . ?
Au2 P2 2.301(3) . ?
P2 C16 1.866(15) . ?
P2 C17 1.885(16) . ?
P2 C15 1.920(14) . ?
C15 C19 1.50(2) . ?
C15 C20 1.52(2) . ?
C15 C18 1.535(19) . ?
C16 C23 1.54(2) . ?
C16 C21 1.57(2) . ?
C16 C22 1.62(2) . ?
C17 C24 1.52(2) . ?
C17 C25 1.55(2) . ?
C17 C26 1.58(2) . ?
C18 H18A 0.9800 . ?
C18 H18B 0.9800 . ?
C18 H18C 0.9800 . ?
C19 H19A 0.9800 . ?
C19 H19B 0.9800 . ?
C19 H19C 0.9800 . ?
C20 H20A 0.9800 . ?
C20 H20B 0.9800 . ?
C20 H20C 0.9800 . ?
C21 H21A 0.9800 . ?
C21 H21B 0.9800 . ?
C21 H21C 0.9800 . ?
C22 H22A 0.9800 . ?
C22 H22B 0.9800 . ?
C22 H22C 0.9800 . ?
C23 H23A 0.9800 . ?
C23 H23B 0.9800 . ?
C23 H23C 0.9800 . ?
C24 H24A 0.9800 . ?
C24 H24B 0.9800 . ?
C24 H24C 0.9800 . ?
C25 H25A 0.9800 . ?
C25 H25B 0.9800 . ?
C25 H25C 0.9800 . ?
C26 H26A 0.9800 . ?
C26 H26B 0.9800 . ?
C26 H26C 0.9800 . ?
Au3 P3 2.282(3) . ?
P3 C29 1.879(16) . ?
P3 C28 1.880(18) . ?
P3 C27 1.906(16) . ?
C27 C32 1.511(16) . ?
C27 C31 1.54(2) . ?
C27 C30 1.54(2) . ?
C28 C34 1.53(2) . ?
C28 C35 1.54(2) . ?
C28 C33 1.55(2) . ?
C29 C38 1.54(2) . ?
C29 C36 1.558(18) . ?
C29 C37 1.586(19) . ?
C30 H30A 0.9800 . ?
C30 H30B 0.9800 . ?
C30 H30C 0.9800 . ?
C31 H31A 0.9800 . ?
C31 H31B 0.9800 . ?
C31 H31C 0.9800 . ?
C32 H32A 0.9800 . ?
C32 H32B 0.9800 . ?
C32 H32C 0.9800 . ?
C33 H33A 0.9800 . ?
C33 H33B 0.9800 . ?
C33 H33C 0.9800 . ?
C34 H34A 0.9800 . ?
C34 H34B 0.9800 . ?
C34 H34C 0.9800 . ?
C35 H35A 0.9800 . ?
C35 H35B 0.9800 . ?
C35 H35C 0.9800 . ?
C36 H36A 0.9800 . ?
C36 H36B 0.9800 . ?
C36 H36C 0.9800 . ?
C37 H37A 0.9800 . ?
C37 H37B 0.9800 . ?
C37 H37C 0.9800 . ?
C38 H38A 0.9800 . ?
C38 H38B 0.9800 . ?
C38 H38C 0.9800 . ?
Au4 P4 2.291(4) . ?
P4 C40 1.878(17) . ?
P4 C39 1.898(19) . ?
P4 C41 1.900(15) . ?
C39 C42 1.44(2) . ?
C39 C44 1.518(16) . ?
C39 C43 1.62(2) . ?
C40 C47 1.50(3) . ?
C40 C45 1.54(2) . ?
C40 C46 1.54(2) . ?
C41 C48 1.52(2) . ?
C41 C49 1.54(2) . ?
C41 C50 1.54(3) . ?
C42 H42A 0.9800 . ?
C42 H42B 0.9800 . ?
C42 H42C 0.9800 . ?
C43 H43A 0.9800 . ?
C43 H43B 0.9800 . ?
C43 H43C 0.9800 . ?
C44 H44A 0.9800 . ?
C44 H44B 0.9800 . ?
C44 H44C 0.9800 . ?
C45 H45A 0.9800 . ?
C45 H45B 0.9800 . ?
C45 H45C 0.9800 . ?
C46 H46A 0.9800 . ?
C46 H46B 0.9800 . ?
C46 H46C 0.9800 . ?
C47 H47A 0.9800 . ?
C47 H47B 0.9800 . ?
C47 H47C 0.9800 . ?
C48 H48A 0.9800 . ?
C48 H48B 0.9800 . ?
C48 H48C 0.9800 . ?
C49 H49A 0.9800 . ?
C49 H49B 0.9800 . ?
C49 H49C 0.9800 . ?
C50 H50A 0.9800 . ?
C50 H50B 0.9800 . ?
C50 H50C 0.9800 . ?
Sb1 F5 1.801(17) . ?
Sb1 F3 1.836(13) . ?
Sb1 F1 1.873(14) . ?
Sb1 F4 1.896(18) . ?
Sb1 F2 1.924(14) . ?
Sb1 F6 1.93(2) . ?
Sb2 F9 1.814(12) . ?
Sb2 F11 1.836(12) . ?
Sb2 F7 1.848(9) . ?
Sb2 F10 1.849(9) . ?
Sb2 F12 1.879(7) . ?
Sb2 F8 1.884(7) . ?
Cl1 C51B 1.77(2) . ?
Cl1 C51A 1.825(17) . ?
C51A Cl2A 1.850(16) . ?
C51A H51A 0.9900 . ?
C51A H51B 0.9900 . ?
C51B Cl2B 1.767(19) . ?
C51B H51C 0.9900 . ?
C51B H51D 0.9900 . ?

loop_
_geom_torsion_atom_site_label_1
_geom_torsion_atom_site_label_2
_geom_torsion_atom_site_label_3
_geom_torsion_atom_site_label_4
_geom_torsion
_geom_torsion_site_symmetry_1
_geom_torsion_site_symmetry_2
_geom_torsion_site_symmetry_3
_geom_torsion_site_symmetry_4
_geom_torsion_publ_flag
Au4 C1 C2 Au3 -94.6(3) . . . . ?
Au3 C1 C2 Au4 94.6(3) . . . . ?
C5 P1 C3 C7 -46.6(13) . . . . ?
C4 P1 C3 C7 76.8(13) . . . . ?
Au1 P1 C3 C7 -164.2(10) . . . . ?
C5 P1 C3 C6 -169.0(10) . . . . ?
C4 P1 C3 C6 -45.7(12) . . . . ?
Au1 P1 C3 C6 73.4(10) . . . . ?
C5 P1 C3 C8 77.0(11) . . . . ?
C4 P1 C3 C8 -159.6(11) . . . . ?
Au1 P1 C3 C8 -40.6(11) . . . . ?
C3 P1 C4 C11 -168.7(10) . . . . ?
C5 P1 C4 C11 -47.0(13) . . . . ?
Au1 P1 C4 C11 71.2(12) . . . . ?
C3 P1 C4 C9 75.4(13) . . . . ?
C5 P1 C4 C9 -162.9(12) . . . . ?
Au1 P1 C4 C9 -44.7(14) . . . . ?
C3 P1 C4 C10 -46.4(15) . . . . ?
C5 P1 C4 C10 75.3(15) . . . . ?
Au1 P1 C4 C10 -166.5(12) . . . . ?
C3 P1 C5 C13 77.2(12) . . . . ?
C4 P1 C5 C13 -45.9(13) . . . . ?
Au1 P1 C5 C13 -164.1(10) . . . . ?
C3 P1 C5 C12 -45.7(12) . . . . ?
C4 P1 C5 C12 -168.7(11) . . . . ?
Au1 P1 C5 C12 73.1(11) . . . . ?
C3 P1 C5 C14 -161.3(10) . . . . ?
C4 P1 C5 C14 75.7(12) . . . . ?
Au1 P1 C5 C14 -42.5(11) . . . . ?
C16 P2 C15 C19 -159.4(9) . . . . ?
C17 P2 C15 C19 77.8(11) . . . . ?
Au2 P2 C15 C19 -39.7(10) . . . . ?
C16 P2 C15 C20 -43.6(13) . . . . ?
C17 P2 C15 C20 -166.4(11) . . . . ?
Au2 P2 C15 C20 76.2(11) . . . . ?
C16 P2 C15 C18 79.7(12) . . . . ?
C17 P2 C15 C18 -43.1(13) . . . . ?
Au2 P2 C15 C18 -160.5(10) . . . . ?
C17 P2 C16 C23 -49.1(13) . . . . ?
C15 P2 C16 C23 -171.4(10) . . . . ?
Au2 P2 C16 C23 69.5(11) . . . . ?
C17 P2 C16 C21 72.4(15) . . . . ?
C15 P2 C16 C21 -49.8(14) . . . . ?
Au2 P2 C16 C21 -169.0(11) . . . . ?
C17 P2 C16 C22 -163.7(11) . . . . ?
C15 P2 C16 C22 74.0(13) . . . . ?
Au2 P2 C16 C22 -45.1(13) . . . . ?
C16 P2 C17 C24 -41.6(16) . . . . ?
C15 P2 C17 C24 80.6(14) . . . . ?
Au2 P2 C17 C24 -161.4(12) . . . . ?
C16 P2 C17 C25 -166.9(12) . . . . ?
C15 P2 C17 C25 -44.7(14) . . . . ?
Au2 P2 C17 C25 73.4(13) . . . . ?
C16 P2 C17 C26 79.6(13) . . . . ?
C15 P2 C17 C26 -158.2(10) . . . . ?
Au2 P2 C17 C26 -40.1(11) . . . . ?
C2 C1 Au3 P3 -178.5(9) . . . . ?
Au1 C1 Au3 P3 7.2(16) . . . . ?
Au4 C1 Au3 P3 -102.5(12) . . . . ?
Au1 C1 Au3 C2 -174.3(12) . . . . ?
Au4 C1 Au3 C2 76.0(9) . . . . ?
C1 C2 Au3 P3 178.4(10) . . . . ?
Au2 C2 Au3 P3 -8.3(17) . . . . ?
Au4 C2 Au3 P3 107.2(12) . . . . ?
Au2 C2 Au3 C1 173.3(12) . . . . ?
Au4 C2 Au3 C1 -71.2(8) . . . . ?
C1 Au3 P3 C29 21.3(13) . . . . ?
C2 Au3 P3 C29 -155.7(14) . . . . ?
C1 Au3 P3 C28 -99.7(13) . . . . ?
C2 Au3 P3 C28 83.3(14) . . . . ?
C1 Au3 P3 C27 140.7(13) . . . . ?
C2 Au3 P3 C27 -36.3(14) . . . . ?
C29 P3 C27 C32 -78.6(10) . . . . ?
C28 P3 C27 C32 46.6(12) . . . . ?
Au3 P3 C27 C32 164.9(8) . . . . ?
C29 P3 C27 C31 158.4(9) . . . . ?
C28 P3 C27 C31 -76.4(11) . . . . ?
Au3 P3 C27 C31 42.0(10) . . . . ?
C29 P3 C27 C30 42.7(11) . . . . ?
C28 P3 C27 C30 167.9(10) . . . . ?
Au3 P3 C27 C30 -73.8(10) . . . . ?
C29 P3 C28 C34 46.0(14) . . . . ?
C27 P3 C28 C34 -78.7(13) . . . . ?
Au3 P3 C28 C34 163.8(11) . . . . ?
C29 P3 C28 C35 -74.3(13) . . . . ?
C27 P3 C28 C35 161.0(10) . . . . ?
Au3 P3 C28 C35 43.5(12) . . . . ?
C29 P3 C28 C33 167.7(11) . . . . ?
C27 P3 C28 C33 43.0(14) . . . . ?
Au3 P3 C28 C33 -74.5(13) . . . . ?
C28 P3 C29 C38 42.7(12) . . . . ?
C27 P3 C29 C38 167.0(9) . . . . ?
Au3 P3 C29 C38 -76.2(10) . . . . ?
C28 P3 C29 C36 159.1(11) . . . . ?
C27 P3 C29 C36 -76.6(11) . . . . ?
Au3 P3 C29 C36 40.2(11) . . . . ?
C28 P3 C29 C37 -79.6(13) . . . . ?
C27 P3 C29 C37 44.7(12) . . . . ?
Au3 P3 C29 C37 161.5(9) . . . . ?
C2 C1 Au4 P4 -162.2(10) . . . . ?
Au1 C1 Au4 P4 13.1(16) . . . . ?
Au3 C1 Au4 P4 123.6(11) . . . . ?
Au1 C1 Au4 C2 175.4(11) . . . . ?
Au3 C1 Au4 C2 -74.1(8) . . . . ?
Au2 C2 Au4 C1 -177.1(12) . . . . ?
Au3 C2 Au4 C1 73.0(8) . . . . ?
C1 C2 Au4 P4 166.3(8) . . . . ?
Au2 C2 Au4 P4 -10.8(15) . . . . ?
Au3 C2 Au4 P4 -120.7(9) . . . . ?
C1 Au4 P4 C40 -79.2(14) . . . . ?
C2 Au4 P4 C40 131.0(12) . . . . ?
C1 Au4 P4 C39 158.3(13) . . . . ?
C2 Au4 P4 C39 8.5(12) . . . . ?
C1 Au4 P4 C41 39.8(14) . . . . ?
C2 Au4 P4 C41 -110.0(11) . . . . ?
C40 P4 C39 C42 -45.9(14) . . . . ?
C41 P4 C39 C42 -169.3(12) . . . . ?
Au4 P4 C39 C42 74.7(12) . . . . ?
C40 P4 C39 C44 -163.4(11) . . . . ?
C41 P4 C39 C44 73.2(13) . . . . ?
Au4 P4 C39 C44 -42.9(12) . . . . ?
C40 P4 C39 C43 75.4(15) . . . . ?
C41 P4 C39 C43 -47.9(15) . . . . ?
Au4 P4 C39 C43 -164.0(12) . . . . ?
C39 P4 C40 C47 -174.7(14) . . . . ?
C41 P4 C40 C47 -50.6(15) . . . . ?
Au4 P4 C40 C47 66.9(15) . . . . ?
C39 P4 C40 C45 -46.2(17) . . . . ?
C41 P4 C40 C45 77.9(17) . . . . ?
Au4 P4 C40 C45 -164.6(14) . . . . ?
C39 P4 C40 C46 69.8(13) . . . . ?
C41 P4 C40 C46 -166.1(12) . . . . ?
Au4 P4 C40 C46 -48.6(14) . . . . ?
C40 P4 C41 C48 -46.1(16) . . . . ?
C39 P4 C41 C48 79.2(15) . . . . ?
Au4 P4 C41 C48 -165.3(13) . . . . ?
C40 P4 C41 C49 -174.0(13) . . . . ?
C39 P4 C41 C49 -48.7(15) . . . . ?
Au4 P4 C41 C49 66.8(13) . . . . ?
C40 P4 C41 C50 71.4(14) . . . . ?
C39 P4 C41 C50 -163.3(13) . . . . ?
Au4 P4 C41 C50 -47.8(13) . . . . ?
C51B Cl1 C51A Cl2A -6(7) . . . . ?
C51A Cl1 C51B Cl2B -179(9) . . . . ?
